data_2231027
loop_
_publ_author_name
'Venkatesan, Perumal'
'Arunadevi, S.'
'Mohamed, M. I. Fazal'
'Ilangovan, Andivelu'

_publ_section_title
;
 1-(Benzyloxy)naphthalene
;
_journal_coeditor_code BV2185
_journal_issue 8
_journal_name_full 'Acta Crystallographica Section E'
_journal_page_first o1924
_journal_page_last o1925
_journal_paper_doi 10.1107/S1600536811025219
_journal_volume 67
_journal_year 2011
_chemical_formula_iupac 'C17 H14 O'
_chemical_formula_sum 'C17 H14 O'
_chemical_formula_weight 234.28
_chemical_name_systematic
;
1-(Benzyloxy)naphthalene
;
_space_group_IT_number 56
_symmetry_cell_setting orthorhombic
_symmetry_space_group_name_Hall '-P 2ab 2ac'
_symmetry_space_group_name_H-M 'P c c n'
_audit_creation_method 'WinGX routine CIF_UPDATE'
_cell_angle_alpha 90
_cell_angle_beta 90
_cell_angle_gamma 90
_cell_formula_units_Z 8
_cell_length_a 13.0210(6)
_cell_length_b 24.8832(10)
_cell_length_c 7.9478(3)
_cell_measurement_reflns_used 2417
_cell_measurement_temperature 296(2)
_cell_measurement_theta_max 21.17
_cell_measurement_theta_min 3.11
_cell_volume 2575.12(19)
_computing_cell_refinement 'SAINT (Bruker, 2008)'
_computing_data_collection 'SMART (Bruker, 2008)'
_computing_data_reduction 'SAINT (Bruker, 2008)'
_computing_molecular_graphics 'PLATON (Spek, 2009)'
_computing_publication_material 'PLATON (Spek, 2009)'
_computing_structure_refinement 'SHELXL97 (Sheldrick, 2008)'
_computing_structure_solution 'SHELXTL (Sheldrick, 2008)'
_diffrn_ambient_temperature 296(2)
_diffrn_measured_fraction_theta_full 0.995
_diffrn_measured_fraction_theta_max 0.995
_diffrn_measurement_device_type 'Bruker SMART CCD area-detector'
_diffrn_measurement_method '\f and \w'
_diffrn_radiation_monochromator graphite
_diffrn_radiation_source 'sealed tube'
_diffrn_radiation_type MoK\a
_diffrn_radiation_wavelength 0.71073
_diffrn_reflns_av_R_equivalents 0.0589
_diffrn_reflns_limit_h_max 14
_diffrn_reflns_limit_h_min -15
_diffrn_reflns_limit_k_max 30
_diffrn_reflns_limit_k_min -30
_diffrn_reflns_limit_l_max 9
_diffrn_reflns_limit_l_min -9
_diffrn_reflns_number 22084
_diffrn_reflns_theta_full 25.61
_diffrn_reflns_theta_max 25.61
_diffrn_reflns_theta_min 1.64
_exptl_absorpt_coefficient_mu 0.074
_exptl_absorpt_correction_type none
_exptl_crystal_colour Colourless
_exptl_crystal_density_diffrn 1.209
_exptl_crystal_density_method 'not measured'
_exptl_crystal_description Prism
_exptl_crystal_F_000 992
_exptl_crystal_size_max 0.07
_exptl_crystal_size_mid 0.06
_exptl_crystal_size_min 0.06
_refine_diff_density_max 0.133
_refine_diff_density_min -0.115
_refine_ls_extinction_coef 0.0079(9)
_refine_ls_extinction_expression Fc^*^=kFc[1+0.001xFc^2^\l^3^/sin(2\q)]^-1/4^
_refine_ls_extinction_method 'SHELXL97 (Sheldrick, 2008)'
_refine_ls_goodness_of_fit_ref 1.018
_refine_ls_hydrogen_treatment constr
_refine_ls_matrix_type full
_refine_ls_number_parameters 164
_refine_ls_number_reflns 2418
_refine_ls_number_restraints 0
_refine_ls_restrained_S_all 1.018
_refine_ls_R_factor_gt 0.0386
_refine_ls_shift/su_max 0.001
_refine_ls_structure_factor_coef Fsqd
_refine_ls_weighting_details 'calc w=1/[\s^2^(Fo^2^)+(0.0378P)^2^+0.3925P] where P=(Fo^2^+2Fc^2^)/3'
_refine_ls_weighting_scheme calc
_refine_ls_wR_factor_ref 0.0986
_reflns_number_gt 1609
_reflns_number_total 2418
_reflns_threshold_expression I>2\s(I)
_cod_data_source_file bv2185.cif
_cod_data_source_block I
_cod_database_code 2231027
_cod_database_fobs_code 2231027

loop_
_symmetry_equiv_pos_as_xyz
'x, y, z'
'-x+1/2, -y+1/2, z'
'-x, y+1/2, -z+1/2'
'x+1/2, -y, -z+1/2'
'-x, -y, -z'
'x-1/2, y-1/2, -z'
'x, -y-1/2, z-1/2'
'-x-1/2, y, z-1/2'

loop_
_atom_site_type_symbol
_atom_site_label
_atom_site_fract_x
_atom_site_fract_y
_atom_site_fract_z
_atom_site_U_iso_or_equiv
_atom_site_adp_type
_atom_site_calc_flag
_atom_site_refinement_flags
_atom_site_occupancy
O O1 0.03144(8) 0.60213(4) 0.09247(13) 0.0529(3) Uani d . 1
C C1 -0.02611(11) 0.63577(5) -0.00569(18) 0.0420(4) Uani d . 1
C C10 0.02903(11) 0.65924(5) -0.14237(18) 0.0399(4) Uani d . 1
C C9 -0.02477(12) 0.69375(5) -0.25359(19) 0.0464(4) Uani d . 1
C C12 0.05778(12) 0.53982(6) 0.31348(18) 0.0473(4) Uani d . 1
C C8 0.13464(12) 0.65015(6) -0.16880(19) 0.0490(4) Uani d . 1
H H8 0.1703 0.6273 -0.0972 0.059 Uiso calc R 1
C C5 0.02988(15) 0.71737(7) -0.3876(2) 0.0621(5) Uani d . 1
H H5 -0.0045 0.7397 -0.4626 0.075 Uiso calc R 1
C C2 -0.12767(12) 0.64702(6) 0.0187(2) 0.0507(4) Uani d . 1
H H2 -0.1625 0.6321 0.1096 0.061 Uiso calc R 1
C C13 0.12458(13) 0.56037(7) 0.4314(2) 0.0595(5) Uani d . 1
H H13 0.1219 0.5967 0.4581 0.071 Uiso calc R 1
C C11 -0.01908(12) 0.57545(7) 0.2298(2) 0.0577(5) Uani d . 1
H H11A -0.0763 0.5543 0.1884 0.069 Uiso calc R 1
H H11B -0.0452 0.6017 0.3093 0.069 Uiso calc R 1
C C4 -0.13007(13) 0.70384(6) -0.2253(2) 0.0568(5) Uani d . 1
H H4 -0.1658 0.7264 -0.2981 0.068 Uiso calc R 1
C C3 -0.17964(13) 0.68115(6) -0.0938(2) 0.0569(5) Uani d . 1
H H3 -0.2491 0.6882 -0.0775 0.068 Uiso calc R 1
C C6 0.13163(16) 0.70813(7) -0.4092(2) 0.0667(5) Uani d . 1
H H6 0.1661 0.7242 -0.4984 0.08 Uiso calc R 1
C C17 0.06300(13) 0.48573(7) 0.2763(2) 0.0556(4) Uani d . 1
H H17 0.0183 0.4711 0.1973 0.067 Uiso calc R 1
C C16 0.13394(14) 0.45329(7) 0.3553(2) 0.0618(5) Uani d . 1
H H16 0.137 0.4169 0.329 0.074 Uiso calc R 1
C C14 0.19522(13) 0.52779(7) 0.5101(2) 0.0660(5) Uani d . 1
H H14 0.2399 0.5422 0.5894 0.079 Uiso calc R 1
C C7 0.18510(13) 0.67464(7) -0.2986(2) 0.0600(5) Uani d . 1
H H7 0.2551 0.669 -0.3134 0.072 Uiso calc R 1
C C15 0.19991(13) 0.47420(7) 0.4721(2) 0.0608(5) Uani d . 1
H H15 0.2476 0.4522 0.5252 0.073 Uiso calc R 1

loop_
_atom_site_aniso_label
_atom_site_aniso_U_11
_atom_site_aniso_U_22
_atom_site_aniso_U_33
_atom_site_aniso_U_12
_atom_site_aniso_U_13
_atom_site_aniso_U_23
O1 0.0472(6) 0.0611(7) 0.0503(7) 0.0055(5) 0.0024(5) 0.0189(5)
C1 0.0438(9) 0.0394(8) 0.0427(8) 0.0022(7) -0.0049(7) 0.0000(7)
C10 0.0463(9) 0.0340(7) 0.0394(8) -0.0015(7) -0.0037(7) -0.0035(6)
C9 0.0608(11) 0.0349(8) 0.0434(9) 0.0011(7) -0.0083(8) -0.0024(7)
C12 0.0473(9) 0.0524(9) 0.0424(9) -0.0019(8) 0.0040(7) 0.0094(8)
C8 0.0501(10) 0.0525(9) 0.0445(9) -0.0001(8) -0.0032(8) -0.0007(7)
C5 0.0854(14) 0.0488(10) 0.0521(10) 0.0012(9) -0.0036(10) 0.0101(8)
C2 0.0482(10) 0.0507(9) 0.0532(10) 0.0005(8) 0.0013(8) 0.0004(8)
C13 0.0669(12) 0.0488(9) 0.0627(11) -0.0032(9) -0.0085(10) 0.0010(9)
C11 0.0535(11) 0.0673(11) 0.0523(10) 0.0006(8) 0.0067(8) 0.0184(9)
C4 0.0632(12) 0.0502(9) 0.0570(11) 0.0143(8) -0.0140(9) 0.0010(8)
C3 0.0462(10) 0.0580(10) 0.0666(11) 0.0103(8) -0.0060(9) -0.0043(9)
C6 0.0868(15) 0.0621(11) 0.0513(11) -0.0133(10) 0.0093(10) 0.0073(9)
C17 0.0624(11) 0.0582(11) 0.0461(9) -0.0054(9) -0.0026(8) 0.0010(8)
C16 0.0750(12) 0.0508(10) 0.0597(11) 0.0070(9) 0.0035(10) 0.0013(9)
C14 0.0633(12) 0.0729(12) 0.0619(12) -0.0047(10) -0.0169(10) 0.0001(10)
C7 0.0559(10) 0.0680(11) 0.0560(11) -0.0078(9) 0.0076(9) -0.0022(9)
C15 0.0571(11) 0.0673(12) 0.0578(11) 0.0126(9) 0.0010(9) 0.0132(9)

loop_
_atom_type_symbol
_atom_type_description
_atom_type_scat_dispersion_real
_atom_type_scat_dispersion_imag
_atom_type_scat_source
C C 0.0033 0.0016 'International Tables Vol C Tables 4.2.6.8 and 6.1.1.4'
H H 0 0 'International Tables Vol C Tables 4.2.6.8 and 6.1.1.4'
O O 0.0106 0.006 'International Tables Vol C Tables 4.2.6.8 and 6.1.1.4'

loop_
_geom_angle_atom_site_label_1
_geom_angle_atom_site_label_2
_geom_angle_atom_site_label_3
_geom_angle
C1 O1 C11 117.72(12)
C2 C1 O1 125.11(14)
C2 C1 C10 120.74(13)
O1 C1 C10 114.15(12)
C8 C10 C9 119.11(14)
C8 C10 C1 122.59(13)
C9 C10 C1 118.29(13)
C5 C9 C4 122.44(15)
C5 C9 C10 118.31(15)
C4 C9 C10 119.24(14)
C13 C12 C17 118.49(15)
C13 C12 C11 120.38(15)
C17 C12 C11 121.12(15)
C7 C8 C10 120.67(15)
C7 C8 H8 119.7
C10 C8 H8 119.7
C6 C5 C9 121.22(16)
C6 C5 H5 119.4
C9 C5 H5 119.4
C1 C2 C3 119.97(15)
C1 C2 H2 120
C3 C2 H2 120
C14 C13 C12 120.84(15)
C14 C13 H13 119.6
C12 C13 H13 119.6
O1 C11 C12 107.80(12)
O1 C11 H11A 110.1
C12 C11 H11A 110.1
O1 C11 H11B 110.1
C12 C11 H11B 110.1
H11A C11 H11B 108.5
C3 C4 C9 120.82(15)
C3 C4 H4 119.6
C9 C4 H4 119.6
C4 C3 C2 120.93(16)
C4 C3 H3 119.5
C2 C3 H3 119.5
C5 C6 C7 120.58(16)
C5 C6 H6 119.7
C7 C6 H6 119.7
C16 C17 C12 120.45(16)
C16 C17 H17 119.8
C12 C17 H17 119.8
C15 C16 C17 120.49(16)
C15 C16 H16 119.8
C17 C16 H16 119.8
C15 C14 C13 120.21(16)
C15 C14 H14 119.9
C13 C14 H14 119.9
C8 C7 C6 120.08(17)
C8 C7 H7 120
C6 C7 H7 120
C16 C15 C14 119.51(16)
C16 C15 H15 120.2
C14 C15 H15 120.2

loop_
_geom_bond_atom_site_label_1
_geom_bond_atom_site_label_2
_geom_bond_distance
O1 C1 1.3677(16)
O1 C11 1.4372(17)
C1 C2 1.366(2)
C1 C10 1.4272(19)
C10 C8 1.409(2)
C10 C9 1.4176(19)
C9 C5 1.409(2)
C9 C4 1.412(2)
C12 C13 1.377(2)
C12 C17 1.380(2)
C12 C11 1.493(2)
C8 C7 1.367(2)
C8 H8 0.93
C5 C6 1.356(2)
C5 H5 0.93
C2 C3 1.407(2)
C2 H2 0.93
C13 C14 1.377(2)
C13 H13 0.93
C11 H11A 0.97
C11 H11B 0.97
C4 C3 1.352(2)
C4 H4 0.93
C3 H3 0.93
C6 C7 1.397(2)
C6 H6 0.93
C17 C16 1.378(2)
C17 H17 0.93
C16 C15 1.367(2)
C16 H16 0.93
C14 C15 1.369(2)
C14 H14 0.93
C7 H7 0.93
C15 H15 0.93

loop_
_geom_hbond_atom_site_label_D
_geom_hbond_atom_site_label_H
_geom_hbond_atom_site_label_A
_geom_hbond_site_symmetry_A
_geom_hbond_distance_DH
_geom_hbond_distance_HA
_geom_hbond_distance_DA
_geom_hbond_angle_DHA
C5 H5 Cg1 7_575 0.93 2.72 3.6168(18) 161
C16 H16 Cg1 5_565 0.93 2.85 3.6847(18) 149

loop_
_geom_torsion_atom_site_label_1
_geom_torsion_atom_site_label_2
_geom_torsion_atom_site_label_3
_geom_torsion_atom_site_label_4
_geom_torsion
C11 O1 C1 C2 1.5(2)
C11 O1 C1 C10 -178.07(12)
C2 C1 C10 C8 177.82(14)
O1 C1 C10 C8 -2.56(19)
C2 C1 C10 C9 -1.1(2)
O1 C1 C10 C9 178.56(12)
C8 C10 C9 C5 0.5(2)
C1 C10 C9 C5 179.38(13)
C8 C10 C9 C4 -178.67(13)
C1 C10 C9 C4 0.3(2)
C9 C10 C8 C7 0.7(2)
C1 C10 C8 C7 -178.16(14)
C4 C9 C5 C6 178.20(16)
C10 C9 C5 C6 -0.9(2)
O1 C1 C2 C3 -178.15(14)
C10 C1 C2 C3 1.4(2)
C17 C12 C13 C14 0.2(2)
C11 C12 C13 C14 179.53(15)
C1 O1 C11 C12 177.97(12)
C13 C12 C11 O1 83.11(18)
C17 C12 C11 O1 -97.56(17)
C5 C9 C4 C3 -178.92(15)
C10 C9 C4 C3 0.2(2)
C9 C4 C3 C2 0.2(2)
C1 C2 C3 C4 -1.0(2)
C9 C5 C6 C7 0.2(3)
C13 C12 C17 C16 -0.3(2)
C11 C12 C17 C16 -179.60(15)
C12 C17 C16 C15 0.2(3)
C12 C13 C14 C15 -0.1(3)
C10 C8 C7 C6 -1.5(2)
C5 C6 C7 C8 1.0(3)
C17 C16 C15 C14 -0.1(3)
C13 C14 C15 C16 0.0(3)

loop_
_cod_related_entry_id
_cod_related_entry_database
_cod_related_entry_code
1 ChemSpider 120176
